data_7207396
loop_
_publ_author_name
'Dai, Jing-Wei'
'Tong, Ming-Liang'

_publ_section_title
;
 Alkali--lanthanide heterometallic coordination polymers based on
 2,2&#x2032;-bipyridine-6,6&#x2032;-dicarboxylate: synthesis, structure,
 and luminescent properties
;
_journal_issue 6
_journal_name_full CrystEngComm
_journal_page_first 2124
_journal_paper_doi 10.1039/c2ce05828f
_journal_volume 14
_journal_year 2012
_chemical_formula_sum 'C25 H16 Eu K N4 O9'
_chemical_formula_weight 707.48
_chemical_name_systematic
;
?
;
_space_group_IT_number 14
_symmetry_cell_setting monoclinic
_symmetry_space_group_name_Hall '-P 2ybc'
_symmetry_space_group_name_H-M 'P 1 21/c 1'
_atom_sites_solution_hydrogens geom
_atom_sites_solution_primary direct
_atom_sites_solution_secondary difmap
_audit_creation_method SHELXL-97
_cell_angle_alpha 90.00
_cell_angle_beta 121.147(4)
_cell_angle_gamma 90.00
_cell_formula_units_Z 4
_cell_length_a 8.7617(8)
_cell_length_b 21.2393(18)
_cell_length_c 15.8856(11)
_cell_measurement_reflns_used 3590
_cell_measurement_temperature 150(2)
_cell_measurement_theta_max 54.974
_cell_measurement_theta_min 4.867
_cell_volume 2530.0(4)
_computing_cell_refinement 'Bruker SMART'
_computing_data_collection 'Bruker SMART'
_computing_data_reduction 'Bruker SAINT'
_computing_molecular_graphics 'Bruker SHELXTL'
_computing_publication_material 'Bruker SHELXTL'
_computing_structure_refinement 'SHELXL-97 (Sheldrick, 1997)'
_computing_structure_solution 'SHELXS-97 (Sheldrick, 1990)'
_diffrn_ambient_temperature 150(2)
_diffrn_measured_fraction_theta_full 0.984
_diffrn_measured_fraction_theta_max 0.984
_diffrn_measurement_device_type 'CCD area detector'
_diffrn_measurement_method 'phi and omega scans'
_diffrn_radiation_monochromator graphite
_diffrn_radiation_source 'fine-focus sealed tube'
_diffrn_radiation_type MoK\a
_diffrn_radiation_wavelength 0.71073
_diffrn_reflns_av_R_equivalents 0.0375
_diffrn_reflns_av_sigmaI/netI 0.0486
_diffrn_reflns_limit_h_max 11
_diffrn_reflns_limit_h_min -11
_diffrn_reflns_limit_k_max 26
_diffrn_reflns_limit_k_min -26
_diffrn_reflns_limit_l_max 20
_diffrn_reflns_limit_l_min -11
_diffrn_reflns_number 14788
_diffrn_reflns_theta_full 26.99
_diffrn_reflns_theta_max 26.99
_diffrn_reflns_theta_min 1.78
_exptl_absorpt_coefficient_mu 2.706
_exptl_absorpt_correction_T_max 0.7736
_exptl_absorpt_correction_T_min 0.6136
_exptl_absorpt_correction_type multi-scan
_exptl_absorpt_process_details 'SADABS, Bruker(2002)'
_exptl_crystal_colour Colorless
_exptl_crystal_density_diffrn 1.857
_exptl_crystal_density_method 'not measured'
_exptl_crystal_description Block
_exptl_crystal_F_000 1392
_exptl_crystal_size_max 0.20
_exptl_crystal_size_mid 0.15
_exptl_crystal_size_min 0.10
_refine_diff_density_max 1.442
_refine_diff_density_min -0.526
_refine_diff_density_rms 0.140
_refine_ls_extinction_method none
_refine_ls_goodness_of_fit_ref 1.040
_refine_ls_hydrogen_treatment constr
_refine_ls_matrix_type full
_refine_ls_number_parameters 362
_refine_ls_number_reflns 5424
_refine_ls_number_restraints 0
_refine_ls_restrained_S_all 1.040
_refine_ls_R_factor_all 0.0519
_refine_ls_R_factor_gt 0.0367
_refine_ls_shift/su_max 0.002
_refine_ls_shift/su_mean 0.000
_refine_ls_structure_factor_coef Fsqd
_refine_ls_weighting_details 'calc w=1/[\s^2^(Fo^2^)+(0.0351P)^2^+3.8080P] where P=(Fo^2^+2Fc^2^)/3'
_refine_ls_weighting_scheme calc
_refine_ls_wR_factor_gt 0.0794
_refine_ls_wR_factor_ref 0.0856
_reflns_number_gt 4322
_reflns_number_total 5424
_reflns_threshold_expression >2sigma(I)
_cod_data_source_file c2ce05828f.txt
_cod_data_source_block 3
_cod_original_sg_symbol_Hall '-P 2ybc '
_cod_original_sg_symbol_H-M 'P 21/c '
_cod_database_code 7207396

loop_
_symmetry_equiv_pos_as_xyz
'x, y, z'
'-x, y+1/2, -z+1/2'
'-x, -y, -z'
'x, -y-1/2, z-1/2'

loop_
_atom_site_label
_atom_site_type_symbol
_atom_site_fract_x
_atom_site_fract_y
_atom_site_fract_z
_atom_site_U_iso_or_equiv
_atom_site_adp_type
_atom_site_occupancy
_atom_site_symmetry_multiplicity
_atom_site_calc_flag
_atom_site_refinement_flags
Eu1 Eu 0.51587(3) 0.938348(10) 0.251914(15) 0.01237(8) Uani 1 1 d .
K1 K 0.95847(13) 1.18179(5) 0.21256(9) 0.0219(2) Uani 1 1 d .
O1 O 0.7059(4) 1.01772(14) 0.2549(2) 0.0153(7) Uani 1 1 d .
O2 O 0.8808(4) 1.10193(15) 0.3216(2) 0.0206(7) Uani 1 1 d .
O3 O 0.3089(4) 0.85465(14) 0.2093(2) 0.0180(7) Uani 1 1 d .
O4 O 0.2219(5) 0.76825(17) 0.2551(3) 0.0304(9) Uani 1 1 d .
O5 O 0.7274(4) 0.85822(15) 0.2903(2) 0.0178(7) Uani 1 1 d .
O6 O 0.8233(5) 0.77478(18) 0.2449(3) 0.0355(9) Uani 1 1 d .
O7 O 0.3193(4) 1.01373(15) 0.2511(2) 0.0169(7) Uani 1 1 d .
O8 O 0.1428(4) 1.09748(16) 0.1870(2) 0.0234(7) Uani 1 1 d .
O9 O 0.8279(5) 1.20218(17) -0.0129(3) 0.0319(9) Uani 1 1 d .
H9O H 0.7841 1.1840 -0.0683 0.038 Uiso 1 1 d R
N1 N 0.7095(4) 0.99097(17) 0.4175(3) 0.0139(8) Uani 1 1 d .
N2 N 0.5030(4) 0.89385(17) 0.3950(3) 0.0143(8) Uani 1 1 d .
N3 N 0.5179(4) 0.89469(17) 0.1043(3) 0.0126(7) Uani 1 1 d .
N4 N 0.3082(4) 0.98910(17) 0.0858(3) 0.0123(7) Uani 1 1 d .
C1 C 0.8049(5) 1.0419(2) 0.4207(3) 0.0128(9) Uani 1 1 d .
C2 C 0.9012(5) 1.0776(2) 0.5046(3) 0.0164(10) Uani 1 1 d .
H2 H 0.9680 1.1130 0.5054 0.020 Uiso 1 1 calc R
C3 C 0.8981(5) 1.0604(2) 0.5884(3) 0.0167(9) Uani 1 1 d .
H3 H 0.9628 1.0844 0.6470 0.020 Uiso 1 1 calc R
C4 C 0.8011(5) 1.0085(2) 0.5863(3) 0.0163(9) Uani 1 1 d .
H4 H 0.7982 0.9963 0.6430 0.020 Uiso 1 1 calc R
C5 C 0.7072(5) 0.9743(2) 0.4985(3) 0.0130(9) Uani 1 1 d .
C6 C 0.5993(5) 0.9177(2) 0.4869(3) 0.0145(9) Uani 1 1 d .
C7 C 0.5919(6) 0.8900(2) 0.5648(3) 0.0182(10) Uani 1 1 d .
H7 H 0.6595 0.9069 0.6293 0.022 Uiso 1 1 calc R
C8 C 0.4854(6) 0.8380(2) 0.5466(3) 0.0201(10) Uani 1 1 d .
H8 H 0.4790 0.8187 0.5986 0.024 Uiso 1 1 calc R
C9 C 0.3874(6) 0.8140(2) 0.4518(3) 0.0180(10) Uani 1 1 d .
H9 H 0.3122 0.7784 0.4380 0.022 Uiso 1 1 calc R
C10 C 0.4009(5) 0.8425(2) 0.3781(3) 0.0158(9) Uani 1 1 d .
C11 C 0.7992(5) 1.0560(2) 0.3258(3) 0.0147(9) Uani 1 1 d .
C12 C 0.3010(6) 0.8186(2) 0.2729(4) 0.0206(10) Uani 1 1 d .
C13 C 0.6253(5) 0.8453(2) 0.1210(3) 0.0149(9) Uani 1 1 d .
C14 C 0.6369(6) 0.8162(2) 0.0466(4) 0.0183(10) Uani 1 1 d .
H14 H 0.7126 0.7809 0.0600 0.022 Uiso 1 1 calc R
C15 C 0.5348(6) 0.8400(2) -0.0487(3) 0.0187(10) Uani 1 1 d .
H15 H 0.5403 0.8210 -0.1012 0.022 Uiso 1 1 calc R
C16 C 0.4251(6) 0.8917(2) -0.0664(3) 0.0162(9) Uani 1 1 d .
H16 H 0.3568 0.9092 -0.1305 0.019 Uiso 1 1 calc R
C17 C 0.4174(5) 0.9175(2) 0.0125(3) 0.0134(9) Uani 1 1 d .
C18 C 0.3029(5) 0.9720(2) 0.0026(3) 0.0128(9) Uani 1 1 d .
C19 C 0.1957(5) 1.0045(2) -0.0854(3) 0.0155(9) Uani 1 1 d .
H19 H 0.1921 0.9919 -0.1438 0.019 Uiso 1 1 calc R
C20 C 0.0944(5) 1.0553(2) -0.0868(3) 0.0169(9) Uani 1 1 d .
H20 H 0.0215 1.0780 -0.1460 0.020 Uiso 1 1 calc R
C21 C 0.1015(5) 1.0724(2) -0.0003(3) 0.0165(10) Uani 1 1 d .
H21 H 0.0336 1.1069 0.0009 0.020 Uiso 1 1 calc R
C22 C 0.2107(5) 1.0377(2) 0.0842(3) 0.0127(9) Uani 1 1 d .
C23 C 0.7346(6) 0.8228(2) 0.2274(4) 0.0187(10) Uani 1 1 d .
C24 C 0.2239(5) 1.0524(2) 0.1818(3) 0.0146(9) Uani 1 1 d .
C25 C 0.9653(8) 1.2452(3) -0.0024(4) 0.0421(15) Uani 1 1 d .
H25A H 0.9232 1.2677 -0.0646 0.063 Uiso 1 1 calc R
H25B H 1.0734 1.2215 0.0144 0.063 Uiso 1 1 calc R
H25C H 0.9922 1.2756 0.0499 0.063 Uiso 1 1 calc R

loop_
_atom_site_aniso_label
_atom_site_aniso_U_11
_atom_site_aniso_U_22
_atom_site_aniso_U_33
_atom_site_aniso_U_23
_atom_site_aniso_U_13
_atom_site_aniso_U_12
Eu1 0.01498(12) 0.01184(12) 0.00916(12) 0.00022(10) 0.00544(9) -0.00038(9)
K1 0.0197(5) 0.0126(5) 0.0344(6) -0.0021(4) 0.0148(5) 0.0000(4)
O1 0.0174(14) 0.0176(17) 0.0113(16) -0.0020(13) 0.0078(13) -0.0037(13)
O2 0.0240(16) 0.0173(18) 0.0207(18) -0.0001(14) 0.0117(14) -0.0061(13)
O3 0.0218(16) 0.0159(17) 0.0141(17) -0.0004(13) 0.0077(13) -0.0054(13)
O4 0.041(2) 0.024(2) 0.024(2) -0.0070(16) 0.0164(17) -0.0204(17)
O5 0.0188(15) 0.0195(18) 0.0113(17) -0.0010(14) 0.0052(13) 0.0030(13)
O6 0.047(2) 0.029(2) 0.026(2) 0.0068(17) 0.0159(18) 0.0226(18)
O7 0.0169(15) 0.0194(18) 0.0135(17) 0.0010(13) 0.0073(13) 0.0033(13)
O8 0.0271(17) 0.0219(19) 0.0189(18) 0.0009(15) 0.0103(14) 0.0110(14)
O9 0.031(2) 0.032(2) 0.030(2) -0.0081(17) 0.0136(17) -0.0042(16)
N1 0.0139(17) 0.014(2) 0.0119(19) 0.0010(15) 0.0050(15) 0.0025(14)
N2 0.0192(18) 0.0114(19) 0.015(2) -0.0011(15) 0.0103(16) 0.0003(15)
N3 0.0153(17) 0.0091(19) 0.0121(19) -0.0017(15) 0.0063(15) -0.0030(14)
N4 0.0137(17) 0.013(2) 0.0107(19) -0.0015(15) 0.0066(15) -0.0015(14)
C1 0.0125(19) 0.013(2) 0.013(2) 0.0021(17) 0.0062(17) 0.0039(16)
C2 0.015(2) 0.015(2) 0.018(2) 0.0012(19) 0.0076(19) 0.0000(17)
C3 0.0146(19) 0.018(2) 0.014(2) -0.005(2) 0.0055(17) 0.0015(18)
C4 0.018(2) 0.022(3) 0.012(2) 0.0010(19) 0.0094(18) 0.0011(18)
C5 0.0120(19) 0.016(2) 0.009(2) 0.0018(18) 0.0044(17) 0.0027(16)
C6 0.015(2) 0.016(2) 0.010(2) 0.0001(18) 0.0045(18) 0.0026(17)
C7 0.023(2) 0.016(2) 0.016(3) -0.0006(19) 0.011(2) -0.0003(18)
C8 0.029(2) 0.019(3) 0.017(3) 0.004(2) 0.015(2) 0.002(2)
C9 0.019(2) 0.020(3) 0.016(3) 0.0011(19) 0.009(2) -0.0007(18)
C10 0.016(2) 0.015(2) 0.019(2) 0.0033(19) 0.0108(19) 0.0042(17)
C11 0.0146(19) 0.017(2) 0.013(2) 0.0022(19) 0.0079(17) 0.0033(18)
C12 0.020(2) 0.025(3) 0.016(3) -0.003(2) 0.009(2) -0.003(2)
C13 0.017(2) 0.014(2) 0.016(2) 0.0010(19) 0.0104(19) 0.0010(17)
C14 0.022(2) 0.013(2) 0.022(3) -0.0004(19) 0.014(2) 0.0012(18)
C15 0.023(2) 0.018(3) 0.016(3) -0.007(2) 0.011(2) -0.0048(19)
C16 0.020(2) 0.017(2) 0.011(2) 0.0000(18) 0.0080(18) -0.0030(18)
C17 0.0143(19) 0.015(2) 0.011(2) -0.0016(18) 0.0059(17) -0.0043(17)
C18 0.0121(19) 0.013(2) 0.014(2) -0.0015(18) 0.0067(17) -0.0044(16)
C19 0.017(2) 0.019(2) 0.011(2) -0.0032(19) 0.0082(18) -0.0062(18)
C20 0.0150(19) 0.020(3) 0.014(2) 0.0030(19) 0.0058(17) -0.0020(18)
C21 0.017(2) 0.016(3) 0.016(2) 0.0014(19) 0.0088(18) 0.0013(17)
C22 0.0130(19) 0.011(2) 0.014(2) -0.0023(18) 0.0068(17) -0.0035(16)
C23 0.016(2) 0.017(3) 0.022(3) 0.002(2) 0.009(2) 0.0050(18)
C24 0.016(2) 0.016(3) 0.013(2) -0.0013(18) 0.0078(18) -0.0011(17)
C25 0.052(4) 0.037(4) 0.039(4) -0.007(3) 0.025(3) -0.008(3)

loop_
_atom_type_symbol
_atom_type_description
_atom_type_scat_dispersion_real
_atom_type_scat_dispersion_imag
_atom_type_scat_source
C C 0.0033 0.0016 'International Tables Vol C Tables 4.2.6.8 and 6.1.1.4'
H H 0.0000 0.0000 'International Tables Vol C Tables 4.2.6.8 and 6.1.1.4'
N N 0.0061 0.0033 'International Tables Vol C Tables 4.2.6.8 and 6.1.1.4'
O O 0.0106 0.0060 'International Tables Vol C Tables 4.2.6.8 and 6.1.1.4'
K K 0.2009 0.2494 'International Tables Vol C Tables 4.2.6.8 and 6.1.1.4'
Eu Eu -0.1578 3.6682 'International Tables Vol C Tables 4.2.6.8 and 6.1.1.4'

loop_
_geom_angle_atom_site_label_1
_geom_angle_atom_site_label_2
_geom_angle_atom_site_label_3
_geom_angle
_geom_angle_site_symmetry_1
_geom_angle_site_symmetry_3
O7 Eu1 O1 91.21(10) . .
O7 Eu1 O5 166.56(10) . .
O1 Eu1 O5 93.35(10) . .
O7 Eu1 O3 93.39(10) . .
O1 Eu1 O3 166.05(10) . .
O5 Eu1 O3 85.16(11) . .
O7 Eu1 N2 83.41(11) . .
O1 Eu1 N2 127.77(11) . .
O5 Eu1 N2 83.80(11) . .
O3 Eu1 N2 65.93(11) . .
O7 Eu1 N3 127.01(11) . .
O1 Eu1 N3 86.40(10) . .
O5 Eu1 N3 65.97(11) . .
O3 Eu1 N3 80.31(10) . .
N2 Eu1 N3 136.41(11) . .
O7 Eu1 N1 78.48(11) . .
O1 Eu1 N1 64.91(11) . .
O5 Eu1 N1 92.02(11) . .
O3 Eu1 N1 128.95(11) . .
N2 Eu1 N1 63.10(11) . .
N3 Eu1 N1 143.24(10) . .
O7 Eu1 N4 64.92(10) . .
O1 Eu1 N4 80.59(10) . .
O5 Eu1 N4 128.34(10) . .
O3 Eu1 N4 89.45(11) . .
N2 Eu1 N4 138.91(10) . .
N3 Eu1 N4 62.48(11) . .
N1 Eu1 N4 128.69(11) . .
O8 K1 O6 97.63(12) 1_655 2_755
O8 K1 O4 178.12(12) 1_655 2_655
O6 K1 O4 81.61(13) 2_755 2_655
O8 K1 O2 92.85(11) 1_655 .
O6 K1 O2 134.25(12) 2_755 .
O4 K1 O2 86.48(11) 2_655 .
O8 K1 O9 78.87(10) 1_655 .
O6 K1 O9 88.66(11) 2_755 .
O4 K1 O9 102.81(10) 2_655 .
O2 K1 O9 137.09(10) . .
O8 K1 C16 93.04(11) 1_655 3_675
O6 K1 C16 152.32(12) 2_755 3_675
O4 K1 C16 88.39(12) 2_655 3_675
O2 K1 C16 70.14(10) . 3_675
O9 K1 C16 68.40(10) . 3_675
C11 O1 Eu1 126.5(3) . .
C11 O2 K1 149.6(3) . .
C12 O3 Eu1 124.1(3) . .
C12 O4 K1 152.4(3) . 2_645
C23 O5 Eu1 125.0(3) . .
C23 O6 K1 173.4(4) . 2_745
C24 O7 Eu1 126.4(3) . .
C24 O8 K1 171.5(3) . 1_455
C25 O9 K1 99.4(3) . .
C25 O9 H9O 108.0 . .
K1 O9 H9O 144.3 . .
C5 N1 C1 119.3(4) . .
C5 N1 Eu1 122.9(3) . .
C1 N1 Eu1 117.5(3) . .
C10 N2 C6 119.9(4) . .
C10 N2 Eu1 117.4(3) . .
C6 N2 Eu1 122.7(3) . .
C13 N3 C17 119.8(4) . .
C13 N3 Eu1 116.3(3) . .
C17 N3 Eu1 123.9(3) . .
C22 N4 C18 119.6(4) . .
C22 N4 Eu1 117.1(3) . .
C18 N4 Eu1 123.1(3) . .
N1 C1 C2 122.3(4) . .
N1 C1 C11 114.8(4) . .
C2 C1 C11 122.9(4) . .
C1 C2 C3 118.4(4) . .
C1 C2 H2 120.8 . .
C3 C2 H2 120.8 . .
C4 C3 C2 120.1(4) . .
C4 C3 H3 119.9 . .
C2 C3 H3 119.9 . .
C3 C4 C5 118.3(4) . .
C3 C4 H4 120.9 . .
C5 C4 H4 120.9 . .
N1 C5 C4 121.7(4) . .
N1 C5 C6 114.8(4) . .
C4 C5 C6 123.5(4) . .
N2 C6 C7 120.6(4) . .
N2 C6 C5 116.1(4) . .
C7 C6 C5 123.3(4) . .
C8 C7 C6 119.1(4) . .
C8 C7 H7 120.4 . .
C6 C7 H7 120.4 . .
C7 C8 C9 119.7(4) . .
C7 C8 H8 120.2 . .
C9 C8 H8 120.2 . .
C10 C9 C8 118.9(4) . .
C10 C9 H9 120.6 . .
C8 C9 H9 120.6 . .
N2 C10 C9 121.9(4) . .
N2 C10 C12 115.8(4) . .
C9 C10 C12 122.3(4) . .
O2 C11 O1 125.4(4) . .
O2 C11 C1 119.3(4) . .
O1 C11 C1 115.3(4) . .
O4 C12 O3 126.0(5) . .
O4 C12 C10 118.7(4) . .
O3 C12 C10 115.3(4) . .
N3 C13 C14 122.2(4) . .
N3 C13 C23 116.0(4) . .
C14 C13 C23 121.7(4) . .
C13 C14 C15 118.4(4) . .
C13 C14 H14 120.8 . .
C15 C14 H14 120.8 . .
C16 C15 C14 119.6(4) . .
C16 C15 H15 120.2 . .
C14 C15 H15 120.2 . .
C15 C16 C17 118.5(4) . .
C15 C16 K1 96.5(3) . 3_675
C17 C16 K1 108.0(3) . 3_675
C15 C16 H16 120.7 . .
C17 C16 H16 120.7 . .
K1 C16 H16 65.5 3_675 .
N3 C17 C16 121.4(4) . .
N3 C17 C18 115.1(4) . .
C16 C17 C18 123.5(4) . .
N4 C18 C19 120.8(4) . .
N4 C18 C17 115.3(4) . .
C19 C18 C17 123.9(4) . .
C20 C19 C18 119.5(4) . .
C20 C19 H19 120.3 . .
C18 C19 H19 120.3 . .
C19 C20 C21 119.0(4) . .
C19 C20 H20 120.5 . .
C21 C20 H20 120.5 . .
C22 C21 C20 118.2(4) . .
C22 C21 H21 120.9 . .
C20 C21 H21 120.9 . .
N4 C22 C21 122.9(4) . .
N4 C22 C24 115.4(4) . .
C21 C22 C24 121.7(4) . .
O6 C23 O5 126.5(5) . .
O6 C23 C13 118.3(4) . .
O5 C23 C13 115.2(4) . .
O8 C24 O7 126.1(4) . .
O8 C24 C22 119.2(4) . .
O7 C24 C22 114.6(4) . .
O9 C25 H25A 109.5 . .
O9 C25 H25B 109.5 . .
H25A C25 H25B 109.5 . .
O9 C25 H25C 109.5 . .
H25A C25 H25C 109.5 . .
H25B C25 H25C 109.5 . .

loop_
_geom_bond_atom_site_label_1
_geom_bond_atom_site_label_2
_geom_bond_distance
_geom_bond_site_symmetry_2
Eu1 O7 2.347(3) .
Eu1 O1 2.353(3) .
Eu1 O5 2.353(3) .
Eu1 O3 2.374(3) .
Eu1 N2 2.518(4) .
Eu1 N3 2.531(3) .
Eu1 N1 2.535(4) .
Eu1 N4 2.544(4) .
K1 O8 2.580(3) 1_655
K1 O6 2.584(3) 2_755
K1 O4 2.640(3) 2_655
K1 O2 2.749(3) .
K1 O9 3.176(4) .
K1 C16 3.324(4) 3_675
O1 C11 1.282(5) .
O2 C11 1.231(5) .
O3 C12 1.297(6) .
O4 C12 1.226(6) .
O4 K1 2.640(3) 2_645
O5 C23 1.277(5) .
O6 C23 1.224(5) .
O6 K1 2.584(3) 2_745
O7 C24 1.278(5) .
O8 C24 1.221(5) .
O8 K1 2.580(3) 1_455
O9 C25 1.451(6) .
O9 H9O 0.8499 .
N1 C5 1.345(5) .
N1 C1 1.351(5) .
N2 C10 1.346(5) .
N2 C6 1.351(6) .
N3 C13 1.341(5) .
N3 C17 1.344(5) .
N4 C22 1.332(5) .
N4 C18 1.348(5) .
C1 C2 1.378(6) .
C1 C11 1.513(6) .
C2 C3 1.393(6) .
C2 H2 0.9500 .
C3 C4 1.382(6) .
C3 H3 0.9500 .
C4 C5 1.401(6) .
C4 H4 0.9500 .
C5 C6 1.481(6) .
C6 C7 1.400(6) .
C7 C8 1.377(6) .
C7 H7 0.9500 .
C8 C9 1.388(7) .
C8 H8 0.9500 .
C9 C10 1.377(6) .
C9 H9 0.9500 .
C10 C12 1.518(7) .
C13 C14 1.384(6) .
C13 C23 1.525(6) .
C14 C15 1.396(6) .
C14 H14 0.9500 .
C15 C16 1.389(6) .
C15 H15 0.9500 .
C16 C17 1.401(6) .
C16 K1 3.324(4) 3_675
C16 H16 0.9500 .
C17 C18 1.485(6) .
C18 C19 1.398(6) .
C19 C20 1.390(6) .
C19 H19 0.9500 .
C20 C21 1.392(6) .
C20 H20 0.9500 .
C21 C22 1.391(6) .
C21 H21 0.9500 .
C22 C24 1.526(6) .
C25 H25A 0.9800 .
C25 H25B 0.9800 .
C25 H25C 0.9800 .

loop_
_geom_hbond_atom_site_label_D
_geom_hbond_atom_site_label_H
_geom_hbond_atom_site_label_A
_geom_hbond_distance_DH
_geom_hbond_distance_HA
_geom_hbond_distance_DA
_geom_hbond_angle_DHA
_geom_hbond_site_symmetry_A
O9 H9O O3 0.85 2.11 2.959(5) 174.0 3_675

loop_
_geom_torsion_atom_site_label_1
_geom_torsion_atom_site_label_2
_geom_torsion_atom_site_label_3
_geom_torsion_atom_site_label_4
_geom_torsion
_geom_torsion_site_symmetry_1
_geom_torsion_site_symmetry_4
O7 Eu1 O1 C11 67.5(3) . .
O5 Eu1 O1 C11 -99.9(3) . .
O3 Eu1 O1 C11 176.7(4) . .
N2 Eu1 O1 C11 -15.1(4) . .
N3 Eu1 O1 C11 -165.5(3) . .
N1 Eu1 O1 C11 -9.2(3) . .
N4 Eu1 O1 C11 131.8(3) . .
O8 K1 O2 C11 -72.0(6) 1_655 .
O6 K1 O2 C11 -175.6(5) 2_755 .
O4 K1 O2 C11 109.7(6) 2_655 .
O9 K1 O2 C11 4.6(6) . .
C16 K1 O2 C11 20.2(5) 3_675 .
O7 Eu1 O3 C12 -92.7(3) . .
O1 Eu1 O3 C12 158.3(4) . .
O5 Eu1 O3 C12 73.9(3) . .
N2 Eu1 O3 C12 -11.4(3) . .
N3 Eu1 O3 C12 140.3(3) . .
N1 Eu1 O3 C12 -14.8(4) . .
N4 Eu1 O3 C12 -157.5(3) . .
O7 Eu1 O5 C23 154.5(4) . .
O1 Eu1 O5 C23 -95.9(3) . .
O3 Eu1 O5 C23 70.2(3) . .
N2 Eu1 O5 C23 136.5(4) . .
N3 Eu1 O5 C23 -11.3(3) . .
N1 Eu1 O5 C23 -160.9(3) . .
N4 Eu1 O5 C23 -15.2(4) . .
O1 Eu1 O7 C24 67.0(3) . .
O5 Eu1 O7 C24 176.8(4) . .
O3 Eu1 O7 C24 -99.9(3) . .
N2 Eu1 O7 C24 -165.1(3) . .
N3 Eu1 O7 C24 -19.4(4) . .
N1 Eu1 O7 C24 131.0(3) . .
N4 Eu1 O7 C24 -12.1(3) . .
O8 K1 O9 C25 -86.3(3) 1_655 .
O6 K1 O9 C25 11.8(3) 2_755 .
O4 K1 O9 C25 92.8(3) 2_655 .
O2 K1 O9 C25 -168.4(3) . .
C16 K1 O9 C25 175.9(3) 3_675 .
O7 Eu1 N1 C5 84.3(3) . .
O1 Eu1 N1 C5 -178.8(3) . .
O5 Eu1 N1 C5 -86.1(3) . .
O3 Eu1 N1 C5 -0.7(4) . .
N2 Eu1 N1 C5 -4.1(3) . .
N3 Eu1 N1 C5 -136.8(3) . .
N4 Eu1 N1 C5 128.5(3) . .
O7 Eu1 N1 C1 -88.9(3) . .
O1 Eu1 N1 C1 7.9(3) . .
O5 Eu1 N1 C1 100.7(3) . .
O3 Eu1 N1 C1 -173.9(3) . .
N2 Eu1 N1 C1 -177.3(3) . .
N3 Eu1 N1 C1 50.0(4) . .
N4 Eu1 N1 C1 -44.8(3) . .
O7 Eu1 N2 C10 102.7(3) . .
O1 Eu1 N2 C10 -170.9(3) . .
O5 Eu1 N2 C10 -81.4(3) . .
O3 Eu1 N2 C10 6.0(3) . .
N3 Eu1 N2 C10 -36.5(3) . .
N1 Eu1 N2 C10 -176.9(3) . .
N4 Eu1 N2 C10 64.1(3) . .
O7 Eu1 N2 C6 -80.2(3) . .
O1 Eu1 N2 C6 6.2(4) . .
O5 Eu1 N2 C6 95.6(3) . .
O3 Eu1 N2 C6 -176.9(3) . .
N3 Eu1 N2 C6 140.5(3) . .
N1 Eu1 N2 C6 0.2(3) . .
N4 Eu1 N2 C6 -118.8(3) . .
O7 Eu1 N3 C13 -170.4(3) . .
O1 Eu1 N3 C13 100.8(3) . .
O5 Eu1 N3 C13 5.5(3) . .
O3 Eu1 N3 C13 -83.4(3) . .
N2 Eu1 N3 C13 -44.7(3) . .
N1 Eu1 N3 C13 63.4(4) . .
N4 Eu1 N3 C13 -177.9(3) . .
O7 Eu1 N3 C17 8.6(4) . .
O1 Eu1 N3 C17 -80.2(3) . .
O5 Eu1 N3 C17 -175.4(3) . .
O3 Eu1 N3 C17 95.6(3) . .
N2 Eu1 N3 C17 134.3(3) . .
N1 Eu1 N3 C17 -117.6(3) . .
N4 Eu1 N3 C17 1.1(3) . .
O7 Eu1 N4 C22 8.4(3) . .
O1 Eu1 N4 C22 -87.4(3) . .
O5 Eu1 N4 C22 -174.2(3) . .
O3 Eu1 N4 C22 102.4(3) . .
N2 Eu1 N4 C22 51.6(4) . .
N3 Eu1 N4 C22 -178.2(3) . .
N1 Eu1 N4 C22 -40.5(3) . .
O7 Eu1 N4 C18 -176.5(3) . .
O1 Eu1 N4 C18 87.7(3) . .
O5 Eu1 N4 C18 0.9(4) . .
O3 Eu1 N4 C18 -82.5(3) . .
N2 Eu1 N4 C18 -133.3(3) . .
N3 Eu1 N4 C18 -3.1(3) . .
N1 Eu1 N4 C18 134.6(3) . .
C5 N1 C1 C2 0.3(6) . .
Eu1 N1 C1 C2 173.8(3) . .
C5 N1 C1 C11 179.6(3) . .
Eu1 N1 C1 C11 -6.9(4) . .
N1 C1 C2 C3 -0.5(6) . .
C11 C1 C2 C3 -179.7(4) . .
C1 C2 C3 C4 0.4(6) . .
C2 C3 C4 C5 -0.1(6) . .
C1 N1 C5 C4 0.0(6) . .
Eu1 N1 C5 C4 -173.1(3) . .
C1 N1 C5 C6 -179.8(3) . .
Eu1 N1 C5 C6 7.1(5) . .
C3 C4 C5 N1 -0.1(6) . .
C3 C4 C5 C6 179.7(4) . .
C10 N2 C6 C7 -1.0(6) . .
Eu1 N2 C6 C7 -177.9(3) . .
C10 N2 C6 C5 -179.9(4) . .
Eu1 N2 C6 C5 3.2(5) . .
N1 C5 C6 N2 -6.5(5) . .
C4 C5 C6 N2 173.7(4) . .
N1 C5 C6 C7 174.7(4) . .
C4 C5 C6 C7 -5.1(6) . .
N2 C6 C7 C8 0.1(6) . .
C5 C6 C7 C8 178.9(4) . .
C6 C7 C8 C9 0.0(7) . .
C7 C8 C9 C10 0.8(7) . .
C6 N2 C10 C9 1.7(6) . .
Eu1 N2 C10 C9 178.9(3) . .
C6 N2 C10 C12 -178.8(4) . .
Eu1 N2 C10 C12 -1.7(5) . .
C8 C9 C10 N2 -1.6(6) . .
C8 C9 C10 C12 178.9(4) . .
K1 O2 C11 O1 8.3(9) . .
K1 O2 C11 C1 -171.4(3) . .
Eu1 O1 C11 O2 -170.7(3) . .
Eu1 O1 C11 C1 9.0(5) . .
N1 C1 C11 O2 179.3(4) . .
C2 C1 C11 O2 -1.4(6) . .
N1 C1 C11 O1 -0.4(5) . .
C2 C1 C11 O1 178.8(4) . .
K1 O4 C12 O3 -148.4(5) 2_645 .
K1 O4 C12 C10 31.8(10) 2_645 .
Eu1 O3 C12 O4 -165.0(4) . .
Eu1 O3 C12 C10 14.7(5) . .
N2 C10 C12 O4 172.0(4) . .
C9 C10 C12 O4 -8.5(7) . .
N2 C10 C12 O3 -7.7(6) . .
C9 C10 C12 O3 171.7(4) . .
C17 N3 C13 C14 -0.1(6) . .
Eu1 N3 C13 C14 178.9(3) . .
C17 N3 C13 C23 179.8(4) . .
Eu1 N3 C13 C23 -1.2(5) . .
N3 C13 C14 C15 0.9(6) . .
C23 C13 C14 C15 -179.0(4) . .
C13 C14 C15 C16 -0.1(6) . .
C14 C15 C16 C17 -1.5(6) . .
C14 C15 C16 K1 -116.1(4) . 3_675
C13 N3 C17 C16 -1.5(6) . .
Eu1 N3 C17 C16 179.5(3) . .
C13 N3 C17 C18 179.6(4) . .
Eu1 N3 C17 C18 0.7(5) . .
C15 C16 C17 N3 2.3(6) . .
K1 C16 C17 N3 110.6(4) 3_675 .
C15 C16 C17 C18 -178.9(4) . .
K1 C16 C17 C18 -70.7(4) 3_675 .
C22 N4 C18 C19 -0.3(6) . .
Eu1 N4 C18 C19 -175.3(3) . .
C22 N4 C18 C17 179.6(3) . .
Eu1 N4 C18 C17 4.6(5) . .
N3 C17 C18 N4 -3.3(5) . .
C16 C17 C18 N4 177.9(4) . .
N3 C17 C18 C19 176.6(4) . .
C16 C17 C18 C19 -2.2(6) . .
N4 C18 C19 C20 0.5(6) . .
C17 C18 C19 C20 -179.4(4) . .
C18 C19 C20 C21 -0.4(6) . .
C19 C20 C21 C22 0.1(6) . .
C18 N4 C22 C21 0.0(6) . .
Eu1 N4 C22 C21 175.3(3) . .
C18 N4 C22 C24 179.0(3) . .
Eu1 N4 C22 C24 -5.7(4) . .
C20 C21 C22 N4 0.0(6) . .
C20 C21 C22 C24 -178.8(4) . .
K1 O6 C23 O5 -80(3) 2_745 .
K1 O6 C23 C13 98(3) 2_745 .
Eu1 O5 C23 O6 -167.5(4) . .
Eu1 O5 C23 C13 14.7(5) . .
N3 C13 C23 O6 174.1(4) . .
C14 C13 C23 O6 -6.0(7) . .
N3 C13 C23 O5 -8.0(6) . .
C14 C13 C23 O5 172.0(4) . .
K1 O8 C24 O7 -42(2) 1_455 .
K1 O8 C24 C22 136.4(19) 1_455 .
Eu1 O7 C24 O8 -168.2(3) . .
Eu1 O7 C24 C22 13.4(5) . .
N4 C22 C24 O8 177.7(4) . .
C21 C22 C24 O8 -3.3(6) . .
N4 C22 C24 O7 -3.8(5) . .
C21 C22 C24 O7 175.2(4) . .
